data_7235280
loop_
_publ_author_name
'Canaj, Angelos B.'
'Nodaraki, Lydia E.'
'Philippidis, Aggelos'
'Tzimopoulos, Demetrios I.'
'Fotopoulou, Eirini'
'Siczek, Milosz'
'Lis, Tadeusz'
'Milios, Constantinos J.'

_publ_section_title
;
 An indeno-quinoxaline based oxime ligand for the synthesis of polynuclear
 Ni(ii) clusters
;
_journal_issue 32
_journal_name_full 'RSC Advances'
_journal_page_first 13214
_journal_paper_doi 10.1039/c3ra41455h
_journal_volume 3
_journal_year 2013
_chemical_formula_moiety 'C100 H66 N18 Ni6 O16, 1.5(C H4 O), 1.3(H2 O)'
_chemical_formula_sum 'C101.5 H74.6 N18 Ni6 O18.8'
_chemical_formula_weight 2199.45
_space_group_IT_number 2
_space_group_name_Hall '-P 1'
_space_group_name_H-M_alt 'P -1'
_symmetry_cell_setting triclinic
_symmetry_space_group_name_Hall '-P 1'
_symmetry_space_group_name_H-M 'P -1'
_atom_sites_solution_hydrogens geom
_atom_sites_solution_primary direct
_atom_sites_solution_secondary difmap
_audit_creation_method SHELXL-97
_cell_angle_alpha 64.27(4)
_cell_angle_beta 77.69(3)
_cell_angle_gamma 63.98(4)
_cell_formula_units_Z 2
_cell_length_a 17.036(7)
_cell_length_b 17.422(7)
_cell_length_c 19.400(8)
_cell_measurement_reflns_used 5885
_cell_measurement_temperature 100(2)
_cell_measurement_theta_max 25.5
_cell_measurement_theta_min 2.79
_cell_volume 4659(4)
_computing_cell_refinement 'CrysAlis RED, Agilent Technologies, 2010'
_computing_data_collection 'CrysAlis CCD, Agilent Technologies, 2010'
_computing_data_reduction 'CrysAlis RED, Agilent Technologies, 2010'
_computing_structure_refinement 'SHELXL-97 (Sheldrick, 2008)'
_computing_structure_solution 'SHELXS-97 (Sheldrick, 2008)'
_diffrn_ambient_temperature 100(2)
_diffrn_measured_fraction_theta_full 0.992
_diffrn_measured_fraction_theta_max 0.992
_diffrn_measurement_device_type KM4CCD
_diffrn_measurement_method \w
_diffrn_radiation_monochromator graphite
_diffrn_radiation_source 'fine-focus sealed tube'
_diffrn_radiation_type MoK\a
_diffrn_radiation_wavelength 0.71073
_diffrn_reflns_av_R_equivalents 0.1044
_diffrn_reflns_av_sigmaI/netI 0.2869
_diffrn_reflns_limit_h_max 20
_diffrn_reflns_limit_h_min -20
_diffrn_reflns_limit_k_max 20
_diffrn_reflns_limit_k_min -21
_diffrn_reflns_limit_l_max 19
_diffrn_reflns_limit_l_min -23
_diffrn_reflns_number 35182
_diffrn_reflns_theta_full 25.50
_diffrn_reflns_theta_max 25.50
_diffrn_reflns_theta_min 2.79
_exptl_absorpt_coefficient_mu 1.270
_exptl_absorpt_correction_T_max 0.926
_exptl_absorpt_correction_T_min 0.853
_exptl_absorpt_correction_type analytical
_exptl_absorpt_process_details
;
CrysAlis RED, Agilent Technologies, 2010
Analytical numeric absorption correction using a multifaceted crystal
model based on expressions derived by R.C. Clark & J.S. Reid.
(Clark, R. C. & Reid, J. S. (1995). Acta Cryst. A51, 887-897)
;
_exptl_crystal_colour red
_exptl_crystal_density_diffrn 1.568
_exptl_crystal_density_method 'not measured'
_exptl_crystal_description block
_exptl_crystal_F_000 2256
_exptl_crystal_size_max 0.13
_exptl_crystal_size_mid 0.10
_exptl_crystal_size_min 0.07
_refine_diff_density_max 0.544
_refine_diff_density_min -0.591
_refine_diff_density_rms 0.084
_refine_ls_extinction_method none
_refine_ls_goodness_of_fit_ref 0.889
_refine_ls_hydrogen_treatment constr
_refine_ls_matrix_type full
_refine_ls_number_parameters 1334
_refine_ls_number_reflns 17223
_refine_ls_number_restraints 0
_refine_ls_restrained_S_all 0.889
_refine_ls_R_factor_all 0.2115
_refine_ls_R_factor_gt 0.0562
_refine_ls_shift/su_max 0.002
_refine_ls_shift/su_mean 0.000
_refine_ls_structure_factor_coef Fsqd
_refine_ls_weighting_details 'calc w=1/[\s^2^(Fo^2^)]'
_refine_ls_weighting_scheme calc
_refine_ls_wR_factor_gt 0.0485
_refine_ls_wR_factor_ref 0.0599
_reflns_number_gt 5626
_reflns_number_total 17223
_reflns_threshold_expression >2sigma(I)
_cod_data_source_file c3ra41455h.cif
_cod_data_source_block at488a
_cod_original_cell_volume 4659(3)
_cod_original_sg_symbol_Hall -P1
_cod_original_sg_symbol_H-M P-1
_cod_original_formula_sum 'C101.50 H74.60 N18 Ni6 O18.80'
_cod_database_code 7235280

loop_
_symmetry_equiv_pos_as_xyz
'x, y, z'
'-x, -y, -z'

loop_
_atom_site_label
_atom_site_type_symbol
_atom_site_fract_x
_atom_site_fract_y
_atom_site_fract_z
_atom_site_U_iso_or_equiv
_atom_site_adp_type
_atom_site_occupancy
_atom_site_symmetry_multiplicity
_atom_site_calc_flag
_atom_site_refinement_flags
_atom_site_disorder_assembly
_atom_site_disorder_group
Ni1 Ni 0.29362(5) 0.26120(6) 0.24444(5) 0.0408(3) Uani 1 1 d . A .
Ni2 Ni 0.16675(5) 0.42791(5) 0.28586(5) 0.0345(2) Uani 1 1 d . A .
Ni3 Ni 0.41159(5) 0.38341(6) 0.23591(5) 0.0494(3) Uani 1 1 d . . .
Ni4 Ni 0.48010(5) 0.22326(6) 0.17876(5) 0.0442(3) Uani 1 1 d . . .
Ni5 Ni 0.25891(5) 0.10014(6) 0.25276(5) 0.0411(3) Uani 1 1 d . A .
Ni6 Ni 0.09424(5) 0.24545(6) 0.28160(5) 0.0398(3) Uani 1 1 d . A .
O11 O 0.0563(2) 0.2997(3) 0.3625(2) 0.0383(12) Uani 1 1 d . . .
N11 N 0.0937(3) 0.3526(3) 0.3638(3) 0.0313(15) Uani 1 1 d . . .
N21 N 0.1631(3) 0.4654(3) 0.3777(3) 0.0326(15) Uani 1 1 d . . .
N31 N 0.1335(3) 0.4630(3) 0.5332(3) 0.0370(15) Uani 1 1 d . . .
C11 C 0.1937(4) 0.5118(4) 0.4017(4) 0.0348(18) Uani 1 1 d . . .
C21 C 0.2421(4) 0.5643(4) 0.3483(4) 0.0382(19) Uani 1 1 d . . .
H21 H 0.2522 0.5668 0.2974 0.046 Uiso 1 1 calc R . .
C31 C 0.2741(4) 0.6108(4) 0.3690(4) 0.046(2) Uani 1 1 d . . .
H31 H 0.3066 0.6445 0.3331 0.055 Uiso 1 1 calc R . .
C41 C 0.2583(4) 0.6082(5) 0.4440(4) 0.049(2) Uani 1 1 d . . .
H41 H 0.2796 0.6413 0.4581 0.059 Uiso 1 1 calc R . .
C51 C 0.2128(4) 0.5589(4) 0.4970(4) 0.044(2) Uani 1 1 d . . .
H51 H 0.2034 0.5571 0.5477 0.053 Uiso 1 1 calc R . .
C61 C 0.1798(4) 0.5105(4) 0.4762(4) 0.0362(19) Uani 1 1 d . . .
C71 C 0.1054(4) 0.4196(4) 0.5101(4) 0.0330(18) Uani 1 1 d . . .
C81 C 0.0563(4) 0.3620(4) 0.5527(4) 0.0288(17) Uani 1 1 d . . .
C91 C 0.0253(4) 0.3381(4) 0.6270(4) 0.0359(19) Uani 1 1 d . . .
H91 H 0.0363 0.3597 0.6598 0.043 Uiso 1 1 calc R . .
C101 C -0.0219(4) 0.2827(4) 0.6546(4) 0.052(2) Uani 1 1 d . . .
H101 H -0.0450 0.2684 0.7057 0.062 Uiso 1 1 calc R . .
C111 C -0.0355(4) 0.2482(4) 0.6087(4) 0.0424(19) Uani 1 1 d . . .
H111 H -0.0672 0.2094 0.6287 0.051 Uiso 1 1 calc R . .
C121 C -0.0030(4) 0.2695(4) 0.5319(4) 0.0365(18) Uani 1 1 d . . .
H121 H -0.0118 0.2449 0.5003 0.044 Uiso 1 1 calc R . .
C131 C 0.0425(4) 0.3281(4) 0.5041(4) 0.0355(18) Uani 1 1 d . . .
C141 C 0.0828(4) 0.3622(4) 0.4289(4) 0.0294(17) Uani 1 1 d . . .
C151 C 0.1198(4) 0.4210(4) 0.4342(4) 0.0284(17) Uani 1 1 d . . .
O12 O 0.2761(2) 0.3080(3) 0.3311(2) 0.0393(13) Uani 1 1 d . . .
N12 N 0.3393(3) 0.3349(4) 0.3301(3) 0.0444(17) Uani 1 1 d . A .
N22 N 0.4522(3) 0.4115(4) 0.3190(4) 0.0470(18) Uani 1 1 d . A .
N32 N 0.4786(4) 0.4019(4) 0.4676(4) 0.059(2) Uani 1 1 d . . .
C12 C 0.5029(5) 0.4512(5) 0.3290(6) 0.053(2) Uani 1 1 d . . .
C22 C 0.5414(4) 0.4983(5) 0.2621(5) 0.064(2) Uani 1 1 d . A .
H22 H 0.5333 0.5019 0.2137 0.076 Uiso 1 1 calc R . .
C32 C 0.5929(5) 0.5406(5) 0.2690(6) 0.080(3) Uani 1 1 d . . .
H32 H 0.6194 0.5732 0.2246 0.095 Uiso 1 1 calc R A .
C42 C 0.6047(5) 0.5343(6) 0.3404(6) 0.083(3) Uani 1 1 d . A .
H42 H 0.6403 0.5612 0.3449 0.099 Uiso 1 1 calc R . .
C52 C 0.5666(5) 0.4911(5) 0.4015(5) 0.072(3) Uani 1 1 d . . .
H62 H 0.5736 0.4904 0.4490 0.086 Uiso 1 1 calc R A .
C62 C 0.5157(5) 0.4455(5) 0.4011(6) 0.055(2) Uani 1 1 d . A .
C72 C 0.4332(4) 0.3637(5) 0.4571(5) 0.045(2) Uani 1 1 d . . .
C82 C 0.3828(4) 0.3128(5) 0.5163(5) 0.045(2) Uani 1 1 d . . .
C92 C 0.3733(5) 0.2875(5) 0.5927(5) 0.051(2) Uani 1 1 d . . .
H92 H 0.4027 0.3022 0.6186 0.061 Uiso 1 1 calc R . .
C102 C 0.3202(5) 0.2399(5) 0.6330(4) 0.055(2) Uani 1 1 d . . .
H102 H 0.3125 0.2229 0.6868 0.066 Uiso 1 1 calc R . .
C112 C 0.2783(4) 0.2167(4) 0.5965(4) 0.047(2) Uani 1 1 d . . .
H112 H 0.2424 0.1838 0.6258 0.056 Uiso 1 1 calc R . .
C122 C 0.2872(4) 0.2399(4) 0.5189(5) 0.041(2) Uani 1 1 d . . .
H122 H 0.2588 0.2223 0.4946 0.049 Uiso 1 1 calc R . .
C132 C 0.3389(4) 0.2901(4) 0.4762(5) 0.046(2) Uani 1 1 d . A .
C142 C 0.3606(4) 0.3265(5) 0.3932(5) 0.039(2) Uani 1 1 d . . .
C152 C 0.4206(4) 0.3691(5) 0.3852(5) 0.040(2) Uani 1 1 d . A .
O13 O 0.5007(9) 0.2640(11) 0.2513(7) 0.027(3) Uani 0.50 1 d P A 1
N13 N 0.5514(17) 0.2137(17) 0.3177(18) 0.033(6) Uani 0.50 1 d P A 1
O131 O 0.5219(19) 0.255(2) 0.2951(17) 0.068(8) Uani 0.50 1 d P A 2
N131 N 0.5456(13) 0.2038(15) 0.2607(14) 0.074(6) Uani 0.50 1 d P A 2
N23 N 0.5995(4) 0.1098(4) 0.1930(5) 0.071(2) Uani 1 1 d . A .
N33 N 0.7677(4) -0.0427(4) 0.2303(5) 0.081(3) Uani 1 1 d . . .
C13 C 0.6407(5) 0.0584(6) 0.1458(6) 0.074(3) Uani 1 1 d . . .
C23 C 0.6075(5) 0.0756(5) 0.0755(5) 0.074(3) Uani 1 1 d . A .
H23 H 0.5518 0.1242 0.0602 0.089 Uiso 1 1 calc R . .
C33 C 0.6502(5) 0.0274(6) 0.0292(5) 0.092(3) Uani 1 1 d . . .
H33 H 0.6250 0.0414 -0.0162 0.110 Uiso 1 1 calc R A .
C43 C 0.7347(6) -0.0451(5) 0.0525(5) 0.080(3) Uani 1 1 d . A .
H43 H 0.7669 -0.0784 0.0207 0.096 Uiso 1 1 calc R . .
C53 C 0.7699(5) -0.0676(6) 0.1184(6) 0.087(3) Uani 1 1 d . . .
H53 H 0.8249 -0.1178 0.1329 0.104 Uiso 1 1 calc R A .
C63 C 0.7259(5) -0.0172(5) 0.1668(6) 0.070(3) Uani 1 1 d . A .
C73 C 0.7252(5) 0.0114(6) 0.2689(6) 0.074(2) Uani 1 1 d . . .
C83 C 0.7507(5) 0.0076(5) 0.3373(6) 0.081(3) Uani 1 1 d . . .
C93 C 0.8275(6) -0.0500(6) 0.3773(5) 0.093(3) Uani 1 1 d . . .
H93 H 0.8713 -0.0992 0.3642 0.112 Uiso 1 1 calc R . .
C103 C 0.8366(5) -0.0328(6) 0.4351(6) 0.097(3) Uani 1 1 d . . .
H103 H 0.8891 -0.0703 0.4628 0.116 Uiso 1 1 calc R . .
C113 C 0.7716(7) 0.0391(7) 0.4576(6) 0.126(4) Uani 1 1 d . . .
H113 H 0.7802 0.0489 0.4995 0.151 Uiso 1 1 calc R . .
C123 C 0.6912(7) 0.0975(6) 0.4140(7) 0.126(4) Uani 1 1 d . . .
H123 H 0.6454 0.1440 0.4290 0.151 Uiso 1 1 calc R . .
C133 C 0.6822(7) 0.0848(7) 0.3514(7) 0.089(3) Uani 1 1 d . A .
C143 C 0.6162(6) 0.1351(7) 0.2984(7) 0.087(4) Uani 1 1 d . . .
C153 C 0.6441(6) 0.0868(6) 0.2498(6) 0.074(2) Uani 1 1 d . A .
O14 O 0.1418(3) 0.1810(3) 0.2052(2) 0.0528(15) Uani 1 1 d . . .
N14 N 0.0870(3) 0.1492(4) 0.1981(3) 0.0494(17) Uani 1 1 d . . .
N24 N 0.2867(3) 0.0119(3) 0.1970(3) 0.0447(17) Uani 1 1 d . . .
N34 N 0.2876(4) -0.1431(4) 0.1751(3) 0.0550(18) Uani 1 1 d . . .
C14 C 0.3639(5) -0.0589(5) 0.1886(4) 0.047(2) Uani 1 1 d . . .
C24 C 0.4468(5) -0.0535(5) 0.1854(4) 0.061(2) Uani 1 1 d . . .
H24 H 0.4483 -0.0033 0.1921 0.074 Uiso 1 1 calc R . .
C34 C 0.5220(5) -0.1183(5) 0.1731(4) 0.074(3) Uani 1 1 d . . .
H34 H 0.5754 -0.1117 0.1693 0.089 Uiso 1 1 calc R . .
C44 C 0.5234(5) -0.1940(5) 0.1656(4) 0.081(3) Uani 1 1 d . . .
H44 H 0.5775 -0.2399 0.1586 0.098 Uiso 1 1 calc R . .
C54 C 0.4449(5) -0.2037(5) 0.1684(4) 0.077(3) Uani 1 1 d . . .
H54 H 0.4464 -0.2564 0.1638 0.093 Uiso 1 1 calc R . .
C64 C 0.3632(5) -0.1348(5) 0.1781(4) 0.056(2) Uani 1 1 d . . .
C74 C 0.2166(5) -0.0744(5) 0.1801(4) 0.044(2) Uani 1 1 d . . .
C84 C 0.1261(5) -0.0606(5) 0.1800(4) 0.046(2) Uani 1 1 d . . .
C94 C 0.0913(5) -0.1165(5) 0.1743(4) 0.058(2) Uani 1 1 d . . .
H94 H 0.1282 -0.1732 0.1686 0.070 Uiso 1 1 calc R . .
C104 C 0.0020(5) -0.0871(6) 0.1770(4) 0.063(2) Uani 1 1 d . . .
H104 H -0.0232 -0.1254 0.1757 0.075 Uiso 1 1 calc R . .
C114 C -0.0534(5) -0.0004(5) 0.1818(4) 0.060(2) Uani 1 1 d . . .
H114 H -0.1150 0.0197 0.1815 0.072 Uiso 1 1 calc R . .
C124 C -0.0189(5) 0.0538(5) 0.1869(4) 0.053(2) Uani 1 1 d . . .
H124 H -0.0559 0.1113 0.1912 0.064 Uiso 1 1 calc R . .
C134 C 0.0700(5) 0.0244(5) 0.1858(4) 0.045(2) Uani 1 1 d . . .
C144 C 0.1249(4) 0.0667(5) 0.1919(4) 0.050(2) Uani 1 1 d . . .
C154 C 0.2165(5) 0.0038(4) 0.1897(4) 0.0394(19) Uani 1 1 d . . .
O15 O 0.1823(3) 0.3817(2) 0.2007(2) 0.0372(12) Uani 1 1 d . . .
N15 N 0.1130(4) 0.3614(4) 0.2043(3) 0.0384(16) Uani 1 1 d . A .
N25 N -0.0303(4) 0.3231(5) 0.2258(4) 0.061(2) Uani 1 1 d . . .
N35 N -0.1706(5) 0.4702(5) 0.1247(5) 0.090(3) Uani 1 1 d . . .
C15 C -0.1092(6) 0.3147(6) 0.2283(5) 0.074(3) Uani 1 1 d . . .
C25 C -0.1188(6) 0.2341(7) 0.2791(7) 0.128(4) Uani 1 1 d . . .
H25 H -0.0740 0.1850 0.3132 0.153 Uiso 1 1 calc R . .
C35 C -0.1989(7) 0.2283(7) 0.2780(6) 0.141(5) Uani 1 1 d . . .
H35 H -0.2051 0.1716 0.3098 0.169 Uiso 1 1 calc R . .
C45 C -0.2669(7) 0.2984(8) 0.2344(8) 0.170(7) Uani 1 1 d . . .
H45 H -0.3214 0.2929 0.2412 0.204 Uiso 1 1 calc R . .
C55 C -0.2579(6) 0.3773(7) 0.1805(6) 0.111(4) Uani 1 1 d . . .
H55 H -0.3039 0.4231 0.1464 0.134 Uiso 1 1 calc R . .
C65 C -0.1769(6) 0.3920(8) 0.1750(8) 0.110(5) Uani 1 1 d . . .
C75 C -0.0910(6) 0.4715(7) 0.1207(5) 0.065(3) Uani 1 1 d . . .
C85 C -0.0593(7) 0.5401(7) 0.0693(5) 0.065(3) Uani 1 1 d . . .
C95 C -0.0973(8) 0.6241(8) 0.0115(6) 0.107(4) Uani 1 1 d . . .
H95 H -0.1566 0.6474 -0.0007 0.128 Uiso 1 1 calc R . .
C105 C -0.0452(10) 0.6743(9) -0.0290(7) 0.129(6) Uani 1 1 d . . .
H105 H -0.0695 0.7313 -0.0710 0.155 Uiso 1 1 calc R . .
C115 C 0.0388(7) 0.6450(8) -0.0108(6) 0.097(4) Uani 1 1 d . . .
H115 H 0.0715 0.6819 -0.0393 0.116 Uiso 1 1 calc R . .
C125 C 0.0769(6) 0.5608(6) 0.0497(5) 0.074(3) Uani 1 1 d . . .
H125 H 0.1360 0.5394 0.0618 0.089 Uiso 1 1 calc R . .
C135 C 0.0286(6) 0.5095(6) 0.0912(5) 0.057(2) Uani 1 1 d . A .
C145 C 0.0517(5) 0.4198(5) 0.1559(4) 0.043(2) Uani 1 1 d . . .
C155 C -0.0234(6) 0.3989(6) 0.1702(5) 0.049(2) Uani 1 1 d . A .
O16 O 0.3133(3) 0.5091(2) 0.1951(2) 0.0423(12) Uani 1 1 d . A .
N16 N 0.2307(4) 0.5165(4) 0.2094(3) 0.0389(16) Uani 1 1 d . . .
N26 N 0.0514(3) 0.5496(3) 0.2335(3) 0.0311(14) Uani 1 1 d . . .
N36 N -0.0538(4) 0.7327(3) 0.1289(3) 0.0415(16) Uani 1 1 d . A .
C16 C -0.0396(4) 0.5801(5) 0.2297(4) 0.0341(18) Uani 1 1 d . A .
C26 C -0.0803(4) 0.5192(4) 0.2770(4) 0.0354(18) Uani 1 1 d . . .
H26 H -0.0466 0.4601 0.3128 0.042 Uiso 1 1 calc R A .
C36 C -0.1670(4) 0.5438(4) 0.2721(4) 0.0408(19) Uani 1 1 d . A .
H36 H -0.1936 0.5016 0.3035 0.049 Uiso 1 1 calc R . .
C46 C -0.2173(4) 0.6323(5) 0.2202(4) 0.051(2) Uani 1 1 d . . .
H46 H -0.2780 0.6500 0.2164 0.061 Uiso 1 1 calc R A .
C56 C -0.1783(5) 0.6928(5) 0.1752(4) 0.055(2) Uani 1 1 d . A .
H56 H -0.2132 0.7526 0.1411 0.066 Uiso 1 1 calc R . .
C66 C -0.0880(5) 0.6694(5) 0.1776(4) 0.041(2) Uani 1 1 d . . .
C76 C 0.0307(5) 0.7029(5) 0.1329(4) 0.0365(18) Uani 1 1 d . . .
C86 C 0.0898(5) 0.7460(5) 0.0881(4) 0.041(2) Uani 1 1 d . A .
C96 C 0.0764(5) 0.8314(5) 0.0313(4) 0.056(2) Uani 1 1 d . . .
H96 H 0.0191 0.8729 0.0136 0.067 Uiso 1 1 calc R A .
C106 C 0.1466(6) 0.8582(5) -0.0010(4) 0.068(2) Uani 1 1 d . A .
H106 H 0.1367 0.9181 -0.0399 0.082 Uiso 1 1 calc R . .
C116 C 0.2309(5) 0.7974(6) 0.0238(4) 0.067(2) Uani 1 1 d . . .
H116 H 0.2781 0.8163 0.0016 0.081 Uiso 1 1 calc R A .
C126 C 0.2471(5) 0.7092(5) 0.0805(4) 0.049(2) Uani 1 1 d . A .
H126 H 0.3049 0.6675 0.0969 0.059 Uiso 1 1 calc R . .
C136 C 0.1768(5) 0.6839(5) 0.1124(4) 0.0407(19) Uani 1 1 d . . .
C146 C 0.1727(5) 0.5983(5) 0.1720(4) 0.0360(19) Uani 1 1 d . A .
C156 C 0.0820(5) 0.6104(5) 0.1843(4) 0.0324(18) Uani 1 1 d . A .
O17 O 0.4936(3) 0.4198(3) 0.1467(2) 0.0561(15) Uani 1 1 d . A .
O27 O 0.5352(2) 0.3086(3) 0.0978(2) 0.0432(13) Uani 1 1 d . A .
C17 C 0.5369(4) 0.3783(5) 0.1028(4) 0.050(2) Uani 1 1 d . . .
C27 C 0.6005(4) 0.4148(4) 0.0447(3) 0.062(2) Uani 1 1 d . A .
H271 H 0.6606 0.3707 0.0591 0.093 Uiso 1 1 calc R . .
H272 H 0.5919 0.4747 0.0436 0.093 Uiso 1 1 calc R . .
H273 H 0.5901 0.4224 -0.0061 0.093 Uiso 1 1 calc R . .
O18 O 0.4128(3) 0.1476(3) 0.2805(2) 0.0446(14) Uani 1 1 d . A .
O28 O 0.3733(3) 0.0312(3) 0.3036(2) 0.0506(14) Uani 1 1 d . A .
C18 C 0.4230(5) 0.0623(5) 0.3107(4) 0.049(2) Uani 1 1 d . . .
C28 C 0.5000(4) -0.0054(4) 0.3613(4) 0.068(2) Uani 1 1 d . A .
H181 H 0.5480 -0.0363 0.3321 0.103 Uiso 1 1 calc R . .
H182 H 0.4831 -0.0518 0.4050 0.103 Uiso 1 1 calc R . .
H183 H 0.5191 0.0277 0.3797 0.103 Uiso 1 1 calc R . .
O19 O 0.2978(3) 0.2067(3) 0.1682(2) 0.0388(13) Uani 1 1 d . . .
O29 O 0.4249(3) 0.2043(3) 0.1073(2) 0.0473(13) Uani 1 1 d . A .
C19 C 0.3522(5) 0.1979(5) 0.1132(4) 0.044(2) Uani 1 1 d . A .
C29 C 0.3332(4) 0.1806(4) 0.0505(3) 0.058(2) Uani 1 1 d . . .
H291 H 0.2815 0.1654 0.0650 0.087 Uiso 1 1 calc R A .
H292 H 0.3834 0.1287 0.0423 0.087 Uiso 1 1 calc R . .
H293 H 0.3224 0.2363 0.0032 0.087 Uiso 1 1 calc R . .
O01 O 0.2004(3) 0.0188(3) 0.3374(2) 0.0415(13) Uani 1 1 d . . .
O02 O 0.0738(3) 0.1297(3) 0.3566(2) 0.0492(13) Uani 1 1 d . . .
C01 C 0.1248(5) 0.0451(5) 0.3648(4) 0.055(2) Uani 1 1 d . A .
C02 C 0.0833(4) -0.0256(4) 0.4084(4) 0.064(2) Uani 1 1 d . . .
H021 H 0.0388 -0.0152 0.3770 0.097 Uiso 1 1 calc R A .
H022 H 0.0560 -0.0186 0.4564 0.097 Uiso 1 1 calc R . .
H023 H 0.1284 -0.0884 0.4198 0.097 Uiso 1 1 calc R . .
O1A O 0.3706(3) 0.3298(3) 0.1830(2) 0.0474(13) Uani 1 1 d . A .
C1A C 0.3363(5) 0.3956(5) 0.1038(5) 0.099(3) Uani 1 1 d . . .
H1AA H 0.3847 0.3900 0.0660 0.149 Uiso 1 1 calc R A .
H1AB H 0.3092 0.4593 0.1013 0.149 Uiso 1 1 calc R . .
H1AC H 0.2927 0.3802 0.0928 0.149 Uiso 1 1 calc R . .
O1B O 0.2229(2) 0.1869(3) 0.3062(2) 0.0345(12) Uani 1 1 d . . .
C1B C 0.2398(4) 0.1425(5) 0.3867(4) 0.080(3) Uani 1 1 d . A .
H1BA H 0.2515 0.0766 0.4047 0.120 Uiso 1 1 calc R . .
H1BB H 0.1887 0.1717 0.4147 0.120 Uiso 1 1 calc R . .
H1BC H 0.2907 0.1490 0.3957 0.120 Uiso 1 1 calc R . .
O1M O 0.2906(3) -0.1729(3) 0.3734(4) 0.112(2) Uani 1 1 d . . .
H3M H 0.2739 -0.1161 0.3456 0.168 Uiso 1 1 calc R . .
C1M C 0.3773(4) -0.2070(5) 0.3943(4) 0.106(3) Uani 1 1 d . . .
H1M1 H 0.4093 -0.1749 0.3521 0.158 Uiso 1 1 calc R . .
H1M2 H 0.4055 -0.2736 0.4056 0.158 Uiso 1 1 calc R . .
H1M3 H 0.3777 -0.1964 0.4399 0.158 Uiso 1 1 calc R . .
O1W O 0.542(2) 0.669(2) 0.0591(17) 0.055(10) Uiso 0.15 1 d P . .
O2W O 0.6659(4) 0.6333(4) 0.0906(4) 0.046(2) Uani 0.60 1 d P . .
O3W O 0.5954(13) 0.6320(12) 0.0676(10) 0.049(6) Uiso 0.25 1 d P . .
O4W O 0.4882(9) 0.6425(9) 0.0677(7) 0.050(4) Uiso 0.30 1 d P . .
O2M O -0.1353(6) 0.3335(7) 0.3830(5) 0.105(4) Uani 0.50 1 d P . .
H2M H -0.0805 0.3116 0.3830 0.158 Uiso 0.50 1 calc PR . .
C2M C -0.1683(9) 0.2575(9) 0.4381(8) 0.081(5) Uiso 0.50 1 d P . .
H2M1 H -0.1835 0.2623 0.4881 0.121 Uiso 0.50 1 calc PR . .
H2M2 H -0.1224 0.1964 0.4440 0.121 Uiso 0.50 1 calc PR . .
H2M3 H -0.2202 0.2654 0.4172 0.121 Uiso 0.50 1 calc PR . .

loop_
_atom_site_aniso_label
_atom_site_aniso_U_11
_atom_site_aniso_U_22
_atom_site_aniso_U_33
_atom_site_aniso_U_23
_atom_site_aniso_U_13
_atom_site_aniso_U_12
Ni1 0.0329(5) 0.0410(6) 0.0582(7) -0.0324(6) 0.0067(5) -0.0132(5)
Ni2 0.0305(5) 0.0344(6) 0.0443(7) -0.0240(5) 0.0011(5) -0.0098(5)
Ni3 0.0354(6) 0.0505(7) 0.0765(8) -0.0433(6) 0.0163(6) -0.0186(5)
Ni4 0.0335(6) 0.0442(7) 0.0608(8) -0.0305(6) -0.0002(6) -0.0108(5)
Ni5 0.0325(6) 0.0393(6) 0.0592(7) -0.0292(6) -0.0011(5) -0.0106(5)
Ni6 0.0322(6) 0.0385(6) 0.0554(7) -0.0270(6) -0.0029(5) -0.0102(5)
O11 0.030(3) 0.039(3) 0.056(3) -0.029(3) -0.006(2) -0.010(2)
N11 0.020(3) 0.041(4) 0.040(4) -0.026(3) -0.001(3) -0.008(3)
N21 0.034(4) 0.019(3) 0.040(4) -0.011(3) -0.003(3) -0.006(3)
N31 0.036(4) 0.027(4) 0.041(4) -0.013(3) -0.005(3) -0.005(3)
C11 0.028(4) 0.025(4) 0.050(6) -0.023(4) -0.010(4) 0.003(3)
C21 0.029(4) 0.040(5) 0.042(5) -0.023(4) 0.006(4) -0.006(4)
C31 0.034(4) 0.052(5) 0.072(6) -0.041(5) 0.008(4) -0.022(4)
C41 0.032(5) 0.056(6) 0.076(7) -0.046(5) -0.004(5) -0.010(4)
C51 0.044(5) 0.049(5) 0.050(6) -0.029(5) -0.008(4) -0.015(4)
C61 0.039(5) 0.033(5) 0.043(6) -0.025(4) -0.011(4) -0.005(4)
C71 0.022(4) 0.019(4) 0.051(6) -0.013(4) -0.004(4) -0.001(3)
C81 0.037(4) 0.017(4) 0.022(5) -0.008(4) -0.003(4) -0.001(3)
C91 0.032(4) 0.024(4) 0.044(6) -0.019(4) -0.005(4) 0.002(3)
C101 0.055(5) 0.040(5) 0.052(6) -0.028(5) -0.009(5) 0.002(4)
C111 0.028(4) 0.032(5) 0.047(6) -0.009(4) 0.006(4) -0.004(3)
C121 0.036(4) 0.021(4) 0.039(5) -0.006(4) -0.011(4) -0.001(3)
C131 0.025(4) 0.020(4) 0.051(6) -0.016(4) -0.008(4) 0.006(3)
C141 0.020(4) 0.023(4) 0.038(5) -0.008(4) 0.000(4) -0.006(3)
C151 0.024(4) 0.019(4) 0.030(5) -0.011(4) -0.010(4) 0.007(3)
O12 0.024(3) 0.033(3) 0.067(4) -0.026(3) 0.001(3) -0.010(2)
N12 0.029(4) 0.043(4) 0.069(5) -0.035(4) -0.006(4) -0.006(3)
N22 0.028(4) 0.024(4) 0.085(6) -0.017(4) -0.007(4) -0.008(3)
N32 0.038(4) 0.055(5) 0.099(6) -0.039(5) -0.015(4) -0.014(3)
C12 0.031(5) 0.033(5) 0.087(8) -0.018(5) 0.002(5) -0.013(4)
C22 0.037(5) 0.049(6) 0.111(8) -0.042(6) -0.013(5) -0.008(4)
C32 0.036(5) 0.049(6) 0.148(10) -0.037(7) 0.005(6) -0.015(4)
C42 0.053(6) 0.100(8) 0.111(10) -0.058(8) -0.014(7) -0.021(6)
C52 0.049(6) 0.084(7) 0.110(9) -0.058(7) 0.010(6) -0.035(5)
C62 0.029(5) 0.053(6) 0.096(8) -0.040(6) -0.018(5) -0.009(4)
C72 0.028(5) 0.039(5) 0.068(7) -0.024(5) -0.013(5) -0.004(4)
C82 0.026(4) 0.030(5) 0.066(7) -0.022(5) -0.025(5) 0.014(4)
C92 0.050(5) 0.044(5) 0.059(7) -0.022(5) -0.024(5) -0.007(4)
C102 0.064(6) 0.038(5) 0.056(6) -0.023(5) -0.027(5) 0.001(4)
C112 0.053(5) 0.034(5) 0.040(6) -0.014(5) -0.010(4) -0.003(4)
C122 0.022(4) 0.033(5) 0.071(6) -0.029(5) -0.015(4) 0.002(3)
C132 0.032(5) 0.033(5) 0.073(7) -0.033(5) -0.013(5) 0.005(4)
C142 0.018(4) 0.039(5) 0.059(7) -0.033(5) 0.002(4) 0.002(4)
C152 0.019(4) 0.026(5) 0.066(7) -0.019(5) -0.010(5) 0.004(4)
O13 0.038(8) 0.028(8) 0.020(8) -0.015(7) 0.007(7) -0.014(6)
N13 0.033(13) 0.049(17) 0.029(16) -0.021(14) -0.007(10) -0.017(11)
O131 0.08(2) 0.08(2) 0.06(2) -0.02(2) -0.009(16) -0.055(15)
N131 0.052(12) 0.060(14) 0.12(2) -0.058(13) 0.000(11) -0.007(10)
N23 0.033(4) 0.056(5) 0.093(7) -0.013(5) 0.009(4) -0.012(4)
N33 0.037(5) 0.044(5) 0.143(8) -0.016(5) -0.022(5) -0.010(4)
C13 0.028(6) 0.058(7) 0.082(8) 0.025(6) -0.007(6) -0.020(5)
C23 0.031(5) 0.056(6) 0.077(8) 0.001(6) 0.014(5) -0.003(4)
C33 0.060(6) 0.076(7) 0.081(8) -0.020(6) 0.023(6) 0.001(5)
C43 0.064(7) 0.037(6) 0.101(9) -0.004(6) 0.019(6) -0.019(5)
C53 0.043(6) 0.039(6) 0.154(11) -0.017(7) -0.016(7) -0.010(5)
C63 0.032(6) 0.030(6) 0.119(9) -0.007(6) -0.008(6) -0.006(4)
C73 0.030(4) 0.045(5) 0.107(6) 0.003(5) -0.028(5) -0.002(3)
C83 0.039(6) 0.044(6) 0.146(10) -0.024(6) -0.042(6) 0.001(5)
C93 0.063(7) 0.066(7) 0.150(10) -0.056(7) -0.046(7) 0.008(5)
C103 0.051(6) 0.077(8) 0.141(10) -0.043(7) -0.030(7) 0.006(5)
C113 0.100(8) 0.101(9) 0.163(11) -0.077(8) -0.013(8) 0.001(7)
C123 0.070(8) 0.068(8) 0.212(14) -0.054(9) -0.015(9) 0.002(6)
C133 0.073(8) 0.061(7) 0.158(11) -0.073(8) 0.006(8) -0.022(6)
C143 0.017(5) 0.056(7) 0.139(11) -0.007(7) -0.027(6) 0.007(5)
C153 0.030(4) 0.045(5) 0.107(6) 0.003(5) -0.028(5) -0.002(3)
O14 0.045(3) 0.063(4) 0.071(4) -0.036(3) -0.017(3) -0.023(3)
N14 0.045(4) 0.044(4) 0.035(4) -0.002(4) -0.008(3) -0.008(4)
N24 0.029(4) 0.038(4) 0.073(5) -0.029(4) -0.005(3) -0.009(3)
N34 0.047(4) 0.046(4) 0.077(5) -0.032(4) -0.007(4) -0.013(4)
C14 0.055(5) 0.025(5) 0.055(6) -0.019(4) -0.001(4) -0.008(4)
C24 0.054(5) 0.055(6) 0.090(7) -0.043(5) 0.009(5) -0.024(5)
C34 0.058(6) 0.047(6) 0.121(8) -0.045(6) -0.003(5) -0.011(5)
C44 0.036(5) 0.058(6) 0.130(8) -0.046(6) 0.012(5) 0.001(5)
C54 0.069(6) 0.038(5) 0.115(8) -0.032(5) -0.010(6) -0.008(5)
C64 0.055(6) 0.036(5) 0.081(6) -0.037(5) 0.008(5) -0.012(5)
C74 0.045(5) 0.030(5) 0.062(6) -0.026(4) -0.007(4) -0.009(4)
C84 0.048(5) 0.052(5) 0.050(5) -0.027(5) -0.004(4) -0.021(5)
C94 0.059(6) 0.057(6) 0.070(6) -0.032(5) -0.011(5) -0.021(5)
C104 0.062(6) 0.073(7) 0.056(6) -0.015(5) -0.014(5) -0.033(5)
C114 0.049(5) 0.068(6) 0.059(6) -0.017(5) -0.010(5) -0.023(5)
C124 0.033(5) 0.067(6) 0.079(6) -0.045(5) -0.003(5) -0.019(5)
C134 0.040(5) 0.038(5) 0.058(6) -0.025(4) -0.013(4) -0.004(4)
C144 0.034(5) 0.043(5) 0.073(6) -0.036(5) 0.003(4) -0.004(4)
C154 0.045(5) 0.031(5) 0.044(5) -0.013(4) -0.013(4) -0.013(4)
O15 0.033(3) 0.032(3) 0.050(3) -0.025(3) 0.009(3) -0.011(2)
N15 0.042(4) 0.041(4) 0.034(4) -0.021(4) -0.003(3) -0.011(3)
N25 0.037(4) 0.063(5) 0.112(7) -0.063(5) -0.011(4) -0.013(4)
N35 0.068(6) 0.075(6) 0.142(8) -0.089(6) -0.041(6) 0.022(5)
C15 0.057(7) 0.061(7) 0.124(9) -0.058(7) -0.025(6) -0.007(6)
C25 0.047(7) 0.087(8) 0.274(14) -0.089(9) 0.011(8) -0.035(6)
C35 0.070(8) 0.104(10) 0.278(15) -0.103(10) 0.022(9) -0.044(7)
C45 0.044(8) 0.091(11) 0.33(2) -0.069(12) -0.047(10) 0.013(8)
C55 0.030(6) 0.129(10) 0.198(13) -0.123(10) -0.032(7) 0.021(7)
C65 0.049(7) 0.090(9) 0.232(15) -0.128(10) -0.074(8) 0.035(7)
C75 0.058(7) 0.063(7) 0.075(8) -0.047(6) -0.037(6) 0.012(6)
C85 0.094(8) 0.046(7) 0.048(7) -0.024(6) -0.035(6) 0.000(6)
C95 0.148(12) 0.062(9) 0.086(11) -0.053(8) -0.071(9) 0.033(8)
C105 0.26(2) 0.058(10) 0.058(9) -0.034(8) -0.042(11) -0.024(11)
C115 0.158(11) 0.063(9) 0.067(9) -0.041(7) -0.009(8) -0.023(9)
C125 0.132(9) 0.034(6) 0.056(7) -0.028(6) 0.005(7) -0.025(6)
C135 0.090(8) 0.041(6) 0.044(7) -0.034(6) -0.013(6) -0.008(6)
C145 0.055(6) 0.047(6) 0.038(6) -0.030(5) -0.009(5) -0.013(5)
C155 0.055(6) 0.047(6) 0.059(7) -0.046(5) -0.016(6) 0.001(6)
O16 0.035(3) 0.031(3) 0.065(4) -0.027(3) 0.002(3) -0.009(2)
N16 0.028(4) 0.042(4) 0.058(5) -0.034(4) 0.008(4) -0.014(3)
N26 0.041(4) 0.035(4) 0.027(4) -0.017(3) 0.005(3) -0.021(3)
N36 0.044(4) 0.030(4) 0.054(5) -0.023(4) -0.003(4) -0.010(3)
C16 0.024(4) 0.042(5) 0.046(6) -0.029(4) -0.001(4) -0.009(4)
C26 0.025(4) 0.037(5) 0.048(5) -0.026(4) -0.007(4) -0.004(4)
C36 0.033(5) 0.035(5) 0.059(6) -0.020(4) -0.011(4) -0.013(4)
C46 0.028(5) 0.060(6) 0.083(7) -0.043(5) -0.004(5) -0.017(5)
C56 0.040(5) 0.047(5) 0.080(7) -0.033(5) -0.017(5) -0.004(4)
C66 0.036(5) 0.038(5) 0.060(6) -0.030(5) -0.008(5) -0.011(4)
C76 0.051(5) 0.025(5) 0.037(5) -0.015(4) -0.002(5) -0.015(4)
C86 0.059(6) 0.034(5) 0.035(6) -0.015(5) 0.009(5) -0.025(5)
C96 0.063(6) 0.048(6) 0.063(6) -0.021(5) 0.002(5) -0.030(5)
C106 0.084(7) 0.056(6) 0.058(6) -0.004(5) 0.003(6) -0.043(6)
C116 0.063(6) 0.069(7) 0.075(7) -0.027(6) 0.010(5) -0.037(6)
C126 0.051(5) 0.046(6) 0.047(6) -0.021(5) 0.007(5) -0.018(5)
C136 0.048(5) 0.041(5) 0.038(6) -0.019(5) 0.005(5) -0.021(5)
C146 0.043(5) 0.030(5) 0.050(6) -0.027(5) 0.008(4) -0.020(4)
C156 0.054(5) 0.030(5) 0.027(5) -0.021(4) 0.001(4) -0.020(4)
O17 0.040(3) 0.073(4) 0.074(4) -0.056(3) 0.033(3) -0.026(3)
O27 0.036(3) 0.042(3) 0.056(4) -0.028(3) 0.017(2) -0.018(3)
C17 0.038(5) 0.046(6) 0.074(7) -0.033(5) 0.005(5) -0.018(4)
C27 0.066(5) 0.062(6) 0.070(6) -0.041(5) 0.019(5) -0.030(4)
O18 0.033(3) 0.039(3) 0.060(4) -0.029(3) 0.003(3) -0.005(3)
O28 0.033(3) 0.048(3) 0.081(4) -0.037(3) -0.011(3) -0.009(3)
C18 0.034(5) 0.049(6) 0.056(6) -0.028(5) -0.013(4) 0.003(5)
C28 0.047(5) 0.045(5) 0.097(7) -0.008(5) -0.033(5) -0.011(4)
O19 0.042(3) 0.034(3) 0.047(4) -0.024(3) 0.005(3) -0.015(3)
O29 0.029(3) 0.059(3) 0.061(4) -0.035(3) 0.001(3) -0.013(3)
C19 0.034(5) 0.045(5) 0.056(6) -0.022(5) -0.014(5) -0.010(4)
C29 0.045(5) 0.081(6) 0.065(6) -0.048(5) -0.004(4) -0.018(4)
O01 0.026(3) 0.041(3) 0.061(4) -0.027(3) 0.005(3) -0.012(3)
O02 0.042(3) 0.053(3) 0.069(4) -0.035(3) 0.001(3) -0.024(3)
C01 0.066(6) 0.039(6) 0.067(7) -0.024(5) -0.004(5) -0.023(5)
C02 0.057(5) 0.064(6) 0.096(7) -0.046(5) 0.015(5) -0.038(5)
O1A 0.053(3) 0.049(3) 0.043(3) -0.025(3) 0.021(3) -0.025(3)
C1A 0.071(6) 0.109(8) 0.180(10) -0.114(8) 0.050(7) -0.054(6)
O1B 0.033(3) 0.047(3) 0.033(3) -0.022(3) -0.003(3) -0.017(2)
C1B 0.046(5) 0.089(7) 0.128(8) -0.071(7) 0.014(6) -0.025(5)
O1M 0.083(4) 0.057(4) 0.171(7) -0.019(5) -0.003(4) -0.032(4)
C1M 0.056(6) 0.070(7) 0.140(9) 0.003(6) -0.055(6) -0.002(5)
O2W 0.038(5) 0.025(4) 0.058(6) -0.002(4) -0.002(4) -0.013(4)
O2M 0.067(8) 0.163(11) 0.104(10) -0.104(9) 0.013(7) -0.018(8)

loop_
_atom_type_symbol
_atom_type_description
_atom_type_scat_dispersion_real
_atom_type_scat_dispersion_imag
_atom_type_scat_source
C C 0.0033 0.0016 'International Tables Vol C Tables 4.2.6.8 and 6.1.1.4'
H H 0.0000 0.0000 'International Tables Vol C Tables 4.2.6.8 and 6.1.1.4'
N N 0.0061 0.0033 'International Tables Vol C Tables 4.2.6.8 and 6.1.1.4'
O O 0.0106 0.0060 'International Tables Vol C Tables 4.2.6.8 and 6.1.1.4'
Ni Ni 0.3393 1.1124 'International Tables Vol C Tables 4.2.6.8 and 6.1.1.4'

loop_
_geom_angle_atom_site_label_1
_geom_angle_atom_site_label_2
_geom_angle_atom_site_label_3
_geom_angle
O1B Ni1 O1A 176.93(18)
O1B Ni1 O19 82.06(17)
O1A Ni1 O19 96.87(17)
O1B Ni1 O12 89.57(16)
O1A Ni1 O12 91.54(17)
O19 Ni1 O12 171.55(17)
O1B Ni1 O15 92.49(17)
O1A Ni1 O15 90.48(18)
O19 Ni1 O15 95.74(16)
O12 Ni1 O15 83.36(15)
O1B Ni1 O18 93.23(17)
O1A Ni1 O18 83.79(18)
O19 Ni1 O18 84.20(16)
O12 Ni1 O18 97.55(16)
O15 Ni1 O18 174.22(18)
O15 Ni2 O12 84.48(16)
O15 Ni2 N11 97.24(19)
O12 Ni2 N11 85.87(17)
O15 Ni2 N21 174.32(17)
O12 Ni2 N21 89.95(17)
N11 Ni2 N21 83.4(2)
O15 Ni2 N16 86.92(17)
O12 Ni2 N16 98.9(2)
N11 Ni2 N16 173.97(19)
N21 Ni2 N16 92.9(2)
O15 Ni2 N26 91.77(16)
O12 Ni2 N26 176.13(17)
N11 Ni2 N26 93.7(2)
N21 Ni2 N26 93.81(17)
N16 Ni2 N26 81.8(2)
O13 Ni3 O16 165.7(4)
O13 Ni3 O1A 74.6(4)
O16 Ni3 O1A 93.06(17)
O13 Ni3 O17 81.0(4)
O16 Ni3 O17 92.61(18)
O1A Ni3 O17 92.59(17)
O13 Ni3 N12 93.7(4)
O16 Ni3 N12 92.97(19)
O1A Ni3 N12 87.7(2)
O17 Ni3 N12 174.39(19)
O13 Ni3 N22 98.6(5)
O16 Ni3 N22 95.03(17)
O1A Ni3 N22 165.3(2)
O17 Ni3 N22 99.3(2)
N12 Ni3 N22 79.7(2)
O13 Ni3 O131 24.4(10)
O16 Ni3 O131 169.7(10)
O1A Ni3 O131 96.8(9)
O17 Ni3 O131 89.8(9)
N12 Ni3 O131 84.6(9)
N22 Ni3 O131 74.7(10)
N131 Ni4 O13 28.0(5)
N131 Ni4 O1A 100.9(5)
O13 Ni4 O1A 73.9(4)
N131 Ni4 O27 92.4(5)
O13 Ni4 O27 85.9(4)
O1A Ni4 O27 92.01(17)
N131 Ni4 O29 164.0(6)
O13 Ni4 O29 164.5(4)
O1A Ni4 O29 90.91(17)
O27 Ni4 O29 98.03(18)
N131 Ni4 N23 69.1(5)
O13 Ni4 N23 96.4(5)
O1A Ni4 N23 169.7(3)
O27 Ni4 N23 90.7(2)
O29 Ni4 N23 98.5(3)
N131 Ni4 O18 80.7(5)
O13 Ni4 O18 83.7(4)
O1A Ni4 O18 80.53(17)
O27 Ni4 O18 168.63(16)
O29 Ni4 O18 90.72(17)
N23 Ni4 O18 95.2(2)
O28 Ni5 O14 173.53(17)
O28 Ni5 O1B 89.46(16)
O14 Ni5 O1B 84.26(16)
O28 Ni5 O01 94.15(18)
O14 Ni5 O01 87.61(18)
O1B Ni5 O01 91.41(17)
O28 Ni5 N24 94.22(19)
O14 Ni5 N24 92.11(19)
O1B Ni5 N24 175.82(19)
O01 Ni5 N24 86.36(19)
O28 Ni5 O19 92.87(18)
O14 Ni5 O19 84.47(18)
O1B Ni5 O19 79.77(16)
O01 Ni5 O19 168.67(16)
N24 Ni5 O19 101.98(18)
O28 Ni5 Ni6 130.78(12)
O14 Ni5 Ni6 43.47(12)
O1B Ni5 Ni6 42.68(11)
O01 Ni5 Ni6 79.43(12)
N24 Ni5 Ni6 133.28(15)
O19 Ni5 Ni6 89.25(12)
O11 Ni6 O1B 93.65(15)
O11 Ni6 O02 90.93(17)
O1B Ni6 O02 92.93(17)
O11 Ni6 N15 90.22(18)
O1B Ni6 N15 88.1(2)
O02 Ni6 N15 178.4(2)
O11 Ni6 O14 175.00(16)
O1B Ni6 O14 82.01(16)
O02 Ni6 O14 86.83(17)
N15 Ni6 O14 92.11(18)
O11 Ni6 N25 95.19(18)
O1B Ni6 N25 165.2(2)
O02 Ni6 N25 98.7(2)
N15 Ni6 N25 80.1(3)
O14 Ni6 N25 89.57(19)
O11 Ni6 Ni5 133.25(11)
O1B Ni6 Ni5 41.90(11)
O02 Ni6 Ni5 80.33(13)
N15 Ni6 Ni5 99.67(15)
O14 Ni6 Ni5 41.92(12)
N25 Ni6 Ni5 131.45(15)
N11 O11 Ni6 119.9(3)
C141 N11 O11 114.2(5)
C141 N11 Ni2 109.6(4)
O11 N11 Ni2 136.2(4)
C151 N21 C11 110.9(6)
C151 N21 Ni2 104.8(4)
C11 N21 Ni2 144.1(5)
C71 N31 C61 112.8(6)
N21 C11 C61 123.6(7)
N21 C11 C21 119.1(7)
C61 C11 C21 117.3(7)
C31 C21 C11 121.5(6)
C31 C21 H21 119.2
C11 C21 H21 119.2
C21 C31 C41 119.4(7)
C21 C31 H31 120.3
C41 C31 H31 120.3
C51 C41 C31 121.2(7)
C51 C41 H41 119.4
C31 C41 H41 119.4
C41 C51 C61 119.8(7)
C41 C51 H51 120.1
C61 C51 H51 120.1
N31 C61 C11 123.1(6)
N31 C61 C51 116.1(7)
C11 C61 C51 120.8(7)
N31 C71 C151 123.9(6)
N31 C71 C81 129.1(7)
C151 C71 C81 106.9(6)
C91 C81 C131 120.2(7)
C91 C81 C71 131.1(7)
C131 C81 C71 108.7(6)
C81 C91 C101 120.6(7)
C81 C91 H91 119.7
C101 C91 H91 119.7
C111 C101 C91 120.3(7)
C111 C101 H101 119.9
C91 C101 H101 119.9
C101 C111 C121 121.2(7)
C101 C111 H111 119.4
C121 C111 H111 119.4
C131 C121 C111 117.7(6)
C131 C121 H121 121.1
C111 C121 H121 121.1
C121 C131 C81 120.0(7)
C121 C131 C141 130.5(6)
C81 C131 C141 109.5(6)
N11 C141 C131 137.3(6)
N11 C141 C151 117.4(7)
C131 C141 C151 105.3(6)
N21 C151 C71 125.7(6)
N21 C151 C141 124.7(6)
C71 C151 C141 109.5(7)
N12 O12 Ni2 106.6(3)
N12 O12 Ni1 112.6(3)
Ni2 O12 Ni1 95.95(17)
C142 N12 O12 119.0(6)
C142 N12 Ni3 115.2(5)
O12 N12 Ni3 125.7(4)
C152 N22 C12 110.1(7)
C152 N22 Ni3 105.3(5)
C12 N22 Ni3 144.4(6)
C72 N32 C62 112.3(7)
C22 C12 N22 115.9(9)
C22 C12 C62 120.7(8)
N22 C12 C62 123.5(8)
C12 C22 C32 118.2(8)
C12 C22 H22 120.9
C32 C22 H22 120.9
C42 C32 C22 120.3(9)
C42 C32 H32 119.8
C22 C32 H32 119.8
C52 C42 C32 119.8(10)
C52 C42 H42 120.1
C32 C42 H42 120.1
C42 C52 C62 124.2(10)
C42 C52 H62 117.9
C62 C52 H62 117.9
N32 C62 C52 120.1(9)
N32 C62 C12 123.0(8)
C52 C62 C12 116.8(9)
N32 C72 C152 124.6(8)
N32 C72 C82 126.8(8)
C152 C72 C82 108.5(7)
C92 C82 C132 120.9(8)
C92 C82 C72 132.9(8)
C132 C82 C72 106.3(7)
C82 C92 C102 119.2(8)
C82 C92 H92 120.4
C102 C92 H92 120.4
C112 C102 C92 121.2(8)
C112 C102 H102 119.4
C92 C102 H102 119.4
C122 C112 C102 121.6(7)
C122 C112 H112 119.2
C102 C112 H112 119.2
C112 C122 C132 118.6(7)
C112 C122 H122 120.7
C132 C122 H122 120.7
C122 C132 C82 118.6(8)
C122 C132 C142 132.1(7)
C82 C132 C142 109.4(7)
N12 C142 C152 114.9(8)
N12 C142 C132 139.5(7)
C152 C142 C132 105.5(7)
N22 C152 C72 126.4(8)
N22 C152 C142 123.2(8)
C72 C152 C142 110.3(8)
N13 O13 Ni3 119.9(15)
N13 O13 Ni4 131.4(14)
Ni3 O13 Ni4 106.6(6)
O13 N13 C143 99(2)
N131 O131 Ni3 109(3)
O131 N131 C143 102(3)
O131 N131 Ni4 124(3)
C143 N131 Ni4 133.5(11)
C153 N23 C13 115.7(8)
C153 N23 Ni4 115.5(7)
C13 N23 Ni4 128.8(6)
C73 N33 C63 113.2(8)
N23 C13 C23 126.3(8)
N23 C13 C63 118.7(9)
C23 C13 C63 115.0(10)
C33 C23 C13 125.2(8)
C33 C23 H23 117.4
C13 C23 H23 117.4
C23 C33 C43 116.9(8)
C23 C33 H33 121.5
C43 C33 H33 121.5
C53 C43 C33 121.9(9)
C53 C43 H43 119.1
C33 C43 H43 119.1
C43 C53 C63 121.4(9)
C43 C53 H53 119.3
C63 C53 H53 119.3
N33 C63 C53 117.2(8)
N33 C63 C13 123.3(9)
C53 C63 C13 119.6(10)
N33 C73 C153 125.6(10)
N33 C73 C83 128.8(8)
C153 C73 C83 105.6(10)
C93 C83 C133 125.8(10)
C93 C83 C73 129.4(9)
C133 C83 C73 104.5(9)
C103 C93 C83 116.5(9)
C103 C93 H93 121.8
C83 C93 H93 121.8
C93 C103 C113 123.5(9)
C93 C103 H103 118.2
C113 C103 H103 118.2
C103 C113 C123 117.9(9)
C103 C113 H113 121.1
C123 C113 H113 121.1
C133 C123 C113 119.9(10)
C133 C123 H123 120.1
C113 C123 H123 120.1
C123 C133 C143 130.3(11)
C123 C133 C83 116.3(11)
C143 C133 C83 113.4(9)
N131 C143 C133 159.1(13)
N131 C143 C153 97.7(12)
C133 C143 C153 102.8(9)
N131 C143 N13 51.3(13)
C133 C143 N13 108.2(15)
C153 C143 N13 149.0(14)
N23 C153 C143 123.0(9)
N23 C153 C73 123.4(11)
C143 C153 C73 113.6(10)
N14 O14 Ni5 124.2(4)
N14 O14 Ni6 112.0(4)
Ni5 O14 Ni6 94.61(17)
O14 N14 C144 115.3(5)
C154 N24 C14 113.4(6)
C154 N24 Ni5 111.6(4)
C14 N24 Ni5 131.5(5)
C74 N34 C64 114.3(6)
N24 C14 C64 121.5(7)
N24 C14 C24 119.9(6)
C64 C14 C24 118.5(6)
C34 C24 C14 121.1(7)
C34 C24 H24 119.5
C14 C24 H24 119.5
C24 C34 C44 121.5(7)
C24 C34 H34 119.2
C44 C34 H34 119.2
C34 C44 C54 120.3(7)
C34 C44 H44 119.9
C54 C44 H44 119.9
C44 C54 C64 120.4(7)
C44 C54 H54 119.8
C64 C54 H54 119.8
N34 C64 C54 118.8(7)
N34 C64 C14 122.9(6)
C54 C64 C14 118.2(7)
N34 C74 C84 129.3(7)
N34 C74 C154 123.2(7)
C84 C74 C154 107.5(6)
C94 C84 C134 119.9(7)
C94 C84 C74 130.0(7)
C134 C84 C74 110.1(6)
C104 C94 C84 117.9(7)
C104 C94 H94 121.1
C84 C94 H94 121.1
C94 C104 C114 121.2(7)
C94 C104 H104 119.4
C114 C104 H104 119.4
C124 C114 C104 120.4(7)
C124 C114 H114 119.8
C104 C114 H114 119.8
C114 C124 C134 118.9(7)
C114 C124 H124 120.6
C134 C124 H124 120.6
C124 C134 C84 121.7(7)
C124 C134 C144 130.9(7)
C84 C134 C144 107.4(6)
N14 C144 C154 132.5(7)
N14 C144 C134 119.5(6)
C154 C144 C134 108.0(6)
N24 C154 C74 124.4(6)
N24 C154 C144 128.6(6)
C74 C154 C144 106.9(6)
N15 O15 Ni2 108.4(3)
N15 O15 Ni1 111.2(3)
Ni2 O15 Ni1 96.21(17)
C145 N15 O15 118.7(6)
C145 N15 Ni6 115.4(5)
O15 N15 Ni6 125.9(4)
C155 N25 C15 114.8(8)
C155 N25 Ni6 105.1(5)
C15 N25 Ni6 139.9(6)
C65 N35 C75 113.9(9)
C25 C15 N25 118.9(9)
C25 C15 C65 123.2(10)
N25 C15 C65 117.9(9)
C15 C25 C35 116.6(10)
C15 C25 H25 121.7
C35 C25 H25 121.7
C45 C35 C25 124.0(11)
C45 C35 H35 118.0
C25 C35 H35 118.0
C35 C45 C55 120.5(12)
C35 C45 H45 119.7
C55 C45 H45 119.7
C45 C55 C65 120.6(11)
C45 C55 H55 119.7
C65 C55 H55 119.7
N35 C65 C15 125.5(10)
N35 C65 C55 119.8(11)
C15 C65 C55 114.6(11)
N35 C75 C155 122.6(10)
N35 C75 C85 128.9(10)
C155 C75 C85 108.4(9)
C95 C85 C75 132.7(11)
C95 C85 C135 120.5(10)
C75 C85 C135 106.7(9)
C85 C95 C105 117.3(13)
C85 C95 H95 121.3
C105 C95 H95 121.3
C115 C105 C95 122.9(16)
C115 C105 H105 118.6
C95 C105 H105 118.6
C105 C115 C125 120.0(14)
C105 C115 H115 120.0
C125 C115 H115 120.0
C135 C125 C115 119.4(10)
C135 C125 H125 120.3
C115 C125 H125 120.3
C125 C135 C85 119.7(9)
C125 C135 C145 130.9(10)
C85 C135 C145 109.2(9)
N15 C145 C155 114.8(8)
N15 C145 C135 140.4(8)
C155 C145 C135 104.5(8)
N25 C155 C75 124.8(9)
N25 C155 C145 124.1(8)
C75 C155 C145 111.0(9)
N16 O16 Ni3 119.7(4)
C146 N16 O16 114.7(5)
C146 N16 Ni2 109.9(4)
O16 N16 Ni2 135.2(4)
C156 N26 C16 113.1(6)
C156 N26 Ni2 104.4(5)
C16 N26 Ni2 142.1(5)
C76 N36 C66 114.0(6)
C26 C16 N26 118.9(7)
C26 C16 C66 121.0(6)
N26 C16 C66 120.1(6)
C36 C26 C16 120.8(6)
C36 C26 H26 119.6
C16 C26 H26 119.6
C26 C36 C46 119.7(6)
C26 C36 H36 120.2
C46 C36 H36 120.2
C56 C46 C36 119.7(6)
C56 C46 H46 120.1
C36 C46 H46 120.1
C46 C56 C66 122.4(7)
C46 C56 H56 118.8
C66 C56 H56 118.8
N36 C66 C16 125.0(6)
N36 C66 C56 118.7(7)
C16 C66 C56 116.4(7)
N36 C76 C86 130.2(7)
N36 C76 C156 121.8(7)
C86 C76 C156 107.8(7)
C96 C86 C136 118.8(7)
C96 C86 C76 132.1(8)
C136 C86 C76 109.1(7)
C86 C96 C106 120.5(7)
C86 C96 H96 119.8
C106 C96 H96 119.8
C116 C106 C96 120.1(7)
C116 C106 H106 119.9
C96 C106 H106 119.9
C106 C116 C126 121.0(8)
C106 C116 H116 119.5
C126 C116 H116 119.5
C136 C126 C116 118.2(7)
C136 C126 H126 120.9
C116 C126 H126 120.9
C126 C136 C86 121.4(7)
C126 C136 C146 131.0(7)
C86 C136 C146 107.6(7)
N16 C146 C156 117.3(7)
N16 C146 C136 134.8(7)
C156 C146 C136 107.7(7)
N26 C156 C146 126.3(7)
N26 C156 C76 125.9(7)
C146 C156 C76 107.8(7)
C17 O17 Ni3 128.3(5)
C17 O27 Ni4 123.9(5)
O17 C17 O27 129.7(7)
O17 C17 C27 118.3(6)
O27 C17 C27 112.0(6)
C17 C27 H271 109.5
C17 C27 H272 109.5
H271 C27 H272 109.5
C17 C27 H273 109.5
H271 C27 H273 109.5
H272 C27 H273 109.5
C18 O18 Ni1 125.3(4)
C18 O18 Ni4 130.9(4)
Ni1 O18 Ni4 89.15(18)
C18 O28 Ni5 128.7(5)
O28 C18 O18 125.6(7)
O28 C18 C28 117.2(7)
O18 C18 C28 117.1(7)
C18 C28 H181 109.5
C18 C28 H182 109.5
H181 C28 H182 109.5
C18 C28 H183 109.5
H181 C28 H183 109.5
H182 C28 H183 109.5
C19 O19 Ni1 128.7(4)
C19 O19 Ni5 125.2(4)
Ni1 O19 Ni5 93.34(18)
C19 O29 Ni4 130.0(5)
O29 C19 O19 122.5(6)
O29 C19 C29 115.9(7)
O19 C19 C29 121.6(6)
C19 C29 H291 109.5
C19 C29 H292 109.5
H291 C29 H292 109.5
C19 C29 H293 109.5
H291 C29 H293 109.5
H292 C29 H293 109.5
C01 O01 Ni5 127.1(5)
C01 O02 Ni6 125.8(5)
O01 C01 O02 126.3(7)
O01 C01 C02 118.9(7)
O02 C01 C02 114.7(7)
C01 C02 H021 109.5
C01 C02 H022 109.5
H021 C02 H022 109.5
C01 C02 H023 109.5
H021 C02 H023 109.5
H022 C02 H023 109.5
C1A O1A Ni4 111.1(4)
C1A O1A Ni1 111.5(4)
Ni4 O1A Ni1 99.43(19)
C1A O1A Ni3 114.5(4)
Ni4 O1A Ni3 101.2(2)
Ni1 O1A Ni3 117.3(2)
O1A C1A H1AA 109.5
O1A C1A H1AB 109.5
H1AA C1A H1AB 109.5
O1A C1A H1AC 109.5
H1AA C1A H1AC 109.5
H1AB C1A H1AC 109.5
C1B O1B Ni1 114.0(4)
C1B O1B Ni5 114.8(4)
Ni1 O1B Ni5 99.29(18)
C1B O1B Ni6 114.2(4)
Ni1 O1B Ni6 116.6(2)
Ni5 O1B Ni6 95.42(16)
O1B C1B H1BA 109.5
O1B C1B H1BB 109.5
H1BA C1B H1BB 109.5
O1B C1B H1BC 109.5
H1BA C1B H1BC 109.5
H1BB C1B H1BC 109.5
C1M O1M H3M 109.5
O1M C1M H1M1 109.5
O1M C1M H1M2 109.5
H1M1 C1M H1M2 109.5
O1M C1M H1M3 109.5
H1M1 C1M H1M3 109.5
H1M2 C1M H1M3 109.5
C2M O2M H2M 109.5
O2M C2M H2M1 109.5
O2M C2M H2M2 109.5
H2M1 C2M H2M2 109.5
O2M C2M H2M3 109.5
H2M1 C2M H2M3 109.5
H2M2 C2M H2M3 109.5

loop_
_geom_bond_atom_site_label_1
_geom_bond_atom_site_label_2
_geom_bond_distance
Ni1 O1B 1.992(4)
Ni1 O1A 2.011(4)
Ni1 O19 2.052(4)
Ni1 O12 2.084(4)
Ni1 O15 2.090(4)
Ni1 O18 2.099(4)
Ni2 O15 2.057(4)
Ni2 O12 2.072(4)
Ni2 N11 2.114(5)
Ni2 N21 2.129(5)
Ni2 N16 2.138(5)
Ni2 N26 2.171(5)
Ni3 O13 1.899(16)
Ni3 O16 2.017(4)
Ni3 O1A 2.030(4)
Ni3 O17 2.035(4)
Ni3 N12 2.046(6)
Ni3 N22 2.185(6)
Ni3 O131 2.21(3)
Ni4 N131 1.96(3)
Ni4 O13 1.975(16)
Ni4 O1A 1.990(4)
Ni4 O27 2.032(4)
Ni4 O29 2.036(4)
Ni4 N23 2.088(6)
Ni4 O18 2.247(5)
Ni5 O28 1.988(4)
Ni5 O14 2.002(4)
Ni5 O1B 2.004(4)
Ni5 O01 2.055(4)
Ni5 N24 2.084(5)
Ni5 O19 2.133(4)
Ni5 Ni6 2.987(2)
Ni6 O11 2.024(4)
Ni6 O1B 2.034(4)
Ni6 O02 2.039(4)
Ni6 N15 2.041(6)
Ni6 O14 2.061(4)
Ni6 N25 2.167(6)
O11 N11 1.339(5)
N11 C141 1.310(7)
N21 C151 1.327(7)
N21 C11 1.394(7)
N31 C71 1.305(7)
N31 C61 1.392(7)
C11 C61 1.405(7)
C11 C21 1.437(8)
C21 C31 1.371(7)
C21 H21 0.9500
C31 C41 1.405(7)
C31 H31 0.9500
C41 C51 1.370(8)
C41 H41 0.9500
C51 C61 1.412(7)
C51 H51 0.9500
C71 C151 1.432(7)
C71 C81 1.453(8)
C81 C91 1.370(7)
C81 C131 1.413(7)
C91 C101 1.382(8)
C91 H91 0.9500
C101 C111 1.373(7)
C101 H101 0.9500
C111 C121 1.418(7)
C111 H111 0.9500
C121 C131 1.405(7)
C121 H121 0.9500
C131 C141 1.459(8)
C141 C151 1.464(8)
O12 N12 1.344(6)
N12 C142 1.279(7)
N22 C152 1.310(7)
N22 C12 1.404(8)
N32 C72 1.312(7)
N32 C62 1.366(8)
C12 C22 1.403(9)
C12 C62 1.416(9)
C22 C32 1.427(8)
C22 H22 0.9500
C32 C42 1.393(9)
C32 H32 0.9500
C42 C52 1.311(9)
C42 H42 0.9500
C52 C62 1.412(9)
C52 H62 0.9500
C72 C152 1.413(8)
C72 C82 1.485(9)
C82 C92 1.346(8)
C82 C132 1.446(8)
C92 C102 1.382(8)
C92 H92 0.9500
C102 C112 1.374(8)
C102 H102 0.9500
C112 C122 1.372(7)
C112 H112 0.9500
C122 C132 1.401(8)
C122 H122 0.9500
C132 C142 1.483(8)
C142 C152 1.457(8)
O13 N13 1.42(3)
N13 C143 1.48(3)
O131 N131 1.22(4)
N131 C143 1.33(3)
N23 C153 1.286(9)
N23 C13 1.421(9)
N33 C73 1.326(9)
N33 C63 1.359(9)
C13 C23 1.447(9)
C13 C63 1.455(9)
C23 C33 1.372(8)
C23 H23 0.9500
C33 C43 1.434(9)
C33 H33 0.9500
C43 C53 1.355(9)
C43 H43 0.9500
C53 C63 1.431(10)
C53 H53 0.9500
C73 C153 1.406(10)
C73 C83 1.447(10)
C83 C93 1.388(9)
C83 C133 1.432(9)
C93 C103 1.335(9)
C93 H93 0.9500
C103 C113 1.427(9)
C103 H103 0.9500
C113 C123 1.467(10)
C113 H113 0.9500
C123 C133 1.375(11)
C123 H123 0.9500
C133 C143 1.391(11)
C143 C153 1.404(11)
O14 N14 1.331(6)
N14 C144 1.342(7)
N24 C154 1.307(7)
N24 C14 1.392(7)
N34 C74 1.298(7)
N34 C64 1.373(7)
C14 C64 1.429(8)
C14 C24 1.444(8)
C24 C34 1.344(7)
C24 H24 0.9500
C34 C44 1.378(8)
C34 H34 0.9500
C44 C54 1.406(8)
C44 H44 0.9500
C54 C64 1.425(8)
C54 H54 0.9500
C74 C84 1.453(8)
C74 C154 1.453(7)
C84 C94 1.393(7)
C84 C134 1.405(7)
C94 C104 1.373(8)
C94 H94 0.9500
C104 C114 1.418(8)
C104 H104 0.9500
C114 C124 1.357(7)
C114 H114 0.9500
C124 C134 1.368(8)
C124 H124 0.9500
C134 C144 1.470(8)
C144 C154 1.465(8)
O15 N15 1.354(5)
N15 C145 1.290(7)
N25 C155 1.330(8)
N25 C15 1.402(9)
N35 C65 1.323(12)
N35 C75 1.352(9)
C15 C25 1.378(10)
C15 C65 1.467(11)
C25 C35 1.417(10)
C25 H25 0.9500
C35 C45 1.353(12)
C35 H35 0.9500
C45 C55 1.369(12)
C45 H45 0.9500
C55 C65 1.484(12)
C55 H55 0.9500
C75 C155 1.408(9)
C75 C85 1.420(10)
C85 C95 1.369(10)
C85 C135 1.443(10)
C95 C105 1.399(13)
C95 H95 0.9500
C105 C115 1.360(13)
C105 H105 0.9500
C115 C125 1.395(10)
C115 H115 0.9500
C125 C135 1.365(9)
C125 H125 0.9500
C135 C145 1.463(10)
C145 C155 1.421(9)
O16 N16 1.333(5)
N16 C146 1.306(7)
N26 C156 1.303(7)
N26 C16 1.408(7)
N36 C76 1.305(7)
N36 C66 1.369(7)
C16 C26 1.406(8)
C16 C66 1.409(8)
C26 C36 1.357(7)
C26 H26 0.9500
C36 C46 1.409(8)
C36 H36 0.9500
C46 C56 1.372(8)
C46 H46 0.9500
C56 C66 1.413(8)
C56 H56 0.9500
C76 C86 1.434(8)
C76 C156 1.448(8)
C86 C96 1.367(8)
C86 C136 1.427(8)
C96 C106 1.399(8)
C96 H96 0.9500
C106 C116 1.389(8)
C106 H106 0.9500
C116 C126 1.392(8)
C116 H116 0.9500
C126 C136 1.387(8)
C126 H126 0.9500
C136 C146 1.457(8)
C146 C156 1.447(8)
O17 C17 1.262(7)
O27 C17 1.273(6)
C17 C27 1.520(8)
C27 H271 0.9800
C27 H272 0.9800
C27 H273 0.9800
O18 C18 1.282(7)
O28 C18 1.243(7)
C18 C28 1.504(7)
C28 H181 0.9800
C28 H182 0.9800
C28 H183 0.9800
O19 C19 1.271(7)
O29 C19 1.268(7)
C19 C29 1.499(7)
C29 H291 0.9800
C29 H292 0.9800
C29 H293 0.9800
O01 C01 1.246(7)
O02 C01 1.297(7)
C01 C02 1.530(8)
C02 H021 0.9800
C02 H022 0.9800
C02 H023 0.9800
O1A C1A 1.510(7)
C1A H1AA 0.9800
C1A H1AB 0.9800
C1A H1AC 0.9800
O1B C1B 1.438(7)
C1B H1BA 0.9800
C1B H1BB 0.9800
C1B H1BC 0.9800
O1M C1M 1.406(6)
O1M H3M 0.8400
C1M H1M1 0.9800
C1M H1M2 0.9800
C1M H1M3 0.9800
O2M C2M 1.544(14)
O2M H2M 0.8400
C2M H2M1 0.9800
C2M H2M2 0.9800
C2M H2M3 0.9800
